data_4107164
loop_
_publ_author_name
'Philipp Bissinger'
'Holger Braunschweig'
'Alexander Damme'
'Rian D. Dewhurst'
'Thomas Kupfer'
'Krzysztof Radacki'
'Katharina Wagner'

_publ_contact_author_address
; Institut fuer Anorganische Chemie
Universitaet Wuerzburg
Am Hubland
97074 Wuerzburg, Germany
;
_publ_contact_author_email H.Braunschweig@mail.uni-wuerzburg.de
_publ_contact_author_fax +49-931-3184623
_publ_contact_author_name 'Prof. Dr. Holger Braunschweig'
_publ_contact_author_phone +49-931-3185260
_publ_section_title
;
 Generation of a Carbene-Stabilized Bora-borylene and its Insertion into a
 C-H Bond
;
_journal_name_full 'Journal of the American Chemical Society'
_journal_page_first 19044
_journal_page_last 19047
_journal_paper_doi 10.1021/ja208372k
_journal_volume 133
_journal_year 2011
_chemical_formula_moiety 'C39 H48 B2 Cl2 N2'
_chemical_formula_sum 'C39 H48 B2 Cl2 N2'
_chemical_formula_weight 637.31
_chemical_name_common
;
?
;
_chemical_name_systematic
; 
?
;
_space_group_IT_number 14
_symmetry_cell_setting monoclinic
_symmetry_space_group_name_Hall '-P 2yn'
_symmetry_space_group_name_H-M 'P 1 21/n 1'
_atom_sites_solution_hydrogens geom
_atom_sites_solution_primary direct
_atom_sites_solution_secondary difmap
_audit_creation_method SHELXL-97
_cell_angle_alpha 90.00
_cell_angle_beta 96.221(3)
_cell_angle_gamma 90.00
_cell_formula_units_Z 4
_cell_length_a 9.6051(7)
_cell_length_b 14.9897(9)
_cell_length_c 24.7674(17)
_cell_measurement_reflns_used 9714
_cell_measurement_temperature 100(2)
_cell_measurement_theta_max 26.33
_cell_measurement_theta_min 2.20
_cell_volume 3545.0(4)
_computing_cell_refinement 'Saint+ ver. 7.68A (Bruker AXS)'
_computing_data_collection 'APEX2 ver. 2010.3 (Bruker AXS)'
_computing_data_reduction 'Saint+ ver. 7.68A (Bruker AXS)'
_computing_molecular_graphics 'XP ver. 5.1 (Bruker AXS, 1998)'
_computing_publication_material 'SHELXL-97 (Sheldrick, 2008)'
_computing_structure_refinement 'SHELXL-97 (Sheldrick, 2008)'
_computing_structure_solution 'SHELXS-97 (Sheldrick, 2008)'
_diffrn_ambient_temperature 100(2)
_diffrn_measured_fraction_theta_full 1.000
_diffrn_measured_fraction_theta_max 0.998
_diffrn_measurement_device_type 'Bruker APEX-II CCD'
_diffrn_measurement_method '\f and \w scans'
_diffrn_radiation_monochromator 'multi-layer mirror'
_diffrn_radiation_source 'rotating anode'
_diffrn_radiation_type MoK\a
_diffrn_radiation_wavelength 0.71073
_diffrn_reflns_av_R_equivalents 0.0477
_diffrn_reflns_av_sigmaI/netI 0.0230
_diffrn_reflns_limit_h_max 12
_diffrn_reflns_limit_h_min -12
_diffrn_reflns_limit_k_max 18
_diffrn_reflns_limit_k_min -16
_diffrn_reflns_limit_l_max 30
_diffrn_reflns_limit_l_min -30
_diffrn_reflns_number 103444
_diffrn_reflns_theta_full 26.00
_diffrn_reflns_theta_max 26.41
_diffrn_reflns_theta_min 1.59
_exptl_absorpt_coefficient_mu 0.213
_exptl_absorpt_correction_T_max 0.7454
_exptl_absorpt_correction_T_min 0.6623
_exptl_absorpt_correction_type multi-scan
_exptl_absorpt_process_details 'Sadabs 2008/1 (Brucker 2008)'
_exptl_crystal_colour colourless
_exptl_crystal_density_diffrn 1.194
_exptl_crystal_description block
_exptl_crystal_F_000 1360
_exptl_crystal_size_max 0.41
_exptl_crystal_size_mid 0.29
_exptl_crystal_size_min 0.19
_refine_diff_density_max 0.376
_refine_diff_density_min -0.337
_refine_diff_density_rms 0.048
_refine_ls_extinction_method none
_refine_ls_goodness_of_fit_ref 1.058
_refine_ls_hydrogen_treatment constr
_refine_ls_matrix_type full
_refine_ls_number_parameters 418
_refine_ls_number_reflns 7256
_refine_ls_number_restraints 0
_refine_ls_restrained_S_all 1.058
_refine_ls_R_factor_all 0.0504
_refine_ls_R_factor_gt 0.0377
_refine_ls_shift/su_max 0.007
_refine_ls_shift/su_mean 0.000
_refine_ls_structure_factor_coef Fsqd
_refine_ls_weighting_details 'calc w=1/[\s^2^(Fo^2^)+(0.0402P)^2^+2.6221P] where P=(Fo^2^+2Fc^2^)/3'
_refine_ls_weighting_scheme calc
_refine_ls_wR_factor_gt 0.0921
_refine_ls_wR_factor_ref 0.1006
_reflns_number_gt 6002
_reflns_number_total 7256
_reflns_threshold_expression >2sigma(I)
_cod_data_source_file ja208372k_si_001_1.cif
_cod_data_source_block 2
_cod_database_code 4107164

loop_
_symmetry_equiv_pos_as_xyz
'x, y, z'
'-x+1/2, y+1/2, -z+1/2'
'-x, -y, -z'
'x-1/2, -y-1/2, z-1/2'

loop_
_atom_site_label
_atom_site_type_symbol
_atom_site_fract_x
_atom_site_fract_y
_atom_site_fract_z
_atom_site_U_iso_or_equiv
_atom_site_adp_type
_atom_site_occupancy
_atom_site_symmetry_multiplicity
_atom_site_calc_flag
_atom_site_refinement_flags
B1 B 0.31666(19) 0.52469(12) 0.22362(7) 0.0169(4) Uani 1 1 d .
Cl1 Cl 0.19169(4) 0.42715(3) 0.209777(17) 0.02233(10) Uani 1 1 d .
Cl2 Cl 0.43397(4) 0.48817(3) 0.286748(16) 0.02165(10) Uani 1 1 d .
N1 N 0.14527(14) 0.66021(9) 0.20114(5) 0.0179(3) Uani 1 1 d .
N2 N 0.18326(14) 0.63372(9) 0.28795(5) 0.0194(3) Uani 1 1 d .
C1 C 0.21381(16) 0.60744(10) 0.23868(6) 0.0167(3) Uani 1 1 d .
C2 C 0.06279(18) 0.73063(12) 0.22465(7) 0.0233(4) Uani 1 1 d .
H2A H -0.0373 0.7272 0.2103 0.028 Uiso 1 1 calc R
H2B H 0.0991 0.7907 0.2172 0.028 Uiso 1 1 calc R
C3 C 0.08353(19) 0.70940(12) 0.28478(7) 0.0258(4) Uani 1 1 d .
H3A H 0.1234 0.7611 0.3060 0.031 Uiso 1 1 calc R
H3B H -0.0059 0.6920 0.2983 0.031 Uiso 1 1 calc R
C1_1 C 0.14089(16) 0.65727(11) 0.14294(6) 0.0179(3) Uani 1 1 d .
C2_1 C 0.22682(16) 0.71557(11) 0.11742(7) 0.0199(3) Uani 1 1 d .
C3_1 C 0.22119(17) 0.71176(12) 0.06118(7) 0.0235(4) Uani 1 1 d .
H3_1 H 0.2824 0.7485 0.0433 0.028 Uiso 1 1 calc R
C4_1 C 0.12853(17) 0.65572(12) 0.03021(7) 0.0238(4) Uani 1 1 d .
C5_1 C 0.03418(17) 0.60606(11) 0.05672(7) 0.0214(3) Uani 1 1 d .
H5_1 H -0.0347 0.5713 0.0358 0.026 Uiso 1 1 calc R
C6_1 C 0.03786(17) 0.60585(11) 0.11300(7) 0.0192(3) Uani 1 1 d .
C7_1 C 0.31622(18) 0.78465(11) 0.14870(7) 0.0241(4) Uani 1 1 d .
H7A_1 H 0.2647 0.8411 0.1487 0.036 Uiso 1 1 calc R
H7B_1 H 0.4025 0.7936 0.1316 0.036 Uiso 1 1 calc R
H7C_1 H 0.3397 0.7643 0.1862 0.036 Uiso 1 1 calc R
C8_1 C 0.1337(2) 0.64712(15) -0.03022(7) 0.0344(5) Uani 1 1 d .
H8A_1 H 0.1401 0.7066 -0.0462 0.052 Uiso 1 1 calc R
H8B_1 H 0.0486 0.6173 -0.0466 0.052 Uiso 1 1 calc R
H8C_1 H 0.2158 0.6119 -0.0371 0.052 Uiso 1 1 calc R
C9_1 C -0.06830(18) 0.55260(11) 0.13987(7) 0.0229(4) Uani 1 1 d .
H9A_1 H -0.1534 0.5455 0.1146 0.034 Uiso 1 1 calc R
H9B_1 H -0.0911 0.5839 0.1725 0.034 Uiso 1 1 calc R
H9C_1 H -0.0295 0.4937 0.1500 0.034 Uiso 1 1 calc R
C1_2 C 0.20613(18) 0.59105(11) 0.34053(7) 0.0203(3) Uani 1 1 d .
C2_2 C 0.11111(19) 0.52573(11) 0.35386(7) 0.0244(4) Uani 1 1 d .
C3_2 C 0.1291(2) 0.49063(12) 0.40621(8) 0.0302(4) Uani 1 1 d .
H3_2 H 0.0662 0.4458 0.4158 0.036 Uiso 1 1 calc R
C4_2 C 0.2356(2) 0.51873(12) 0.44495(7) 0.0331(5) Uani 1 1 d .
C5_2 C 0.3227(2) 0.58664(12) 0.43100(7) 0.0295(4) Uani 1 1 d .
H5_2 H 0.3938 0.6081 0.4574 0.035 Uiso 1 1 calc R
C6_2 C 0.30893(19) 0.62446(11) 0.37934(7) 0.0233(4) Uani 1 1 d .
C7_2 C -0.0088(2) 0.49470(13) 0.31449(8) 0.0316(4) Uani 1 1 d .
H7A_2 H -0.0675 0.5458 0.3023 0.047 Uiso 1 1 calc R
H7B_2 H -0.0648 0.4512 0.3323 0.047 Uiso 1 1 calc R
H7C_2 H 0.0276 0.4667 0.2831 0.047 Uiso 1 1 calc R
C8_2 C 0.2557(3) 0.47650(15) 0.50066(8) 0.0497(6) Uani 1 1 d .
H8A_2 H 0.3303 0.5078 0.5232 0.074 Uiso 1 1 calc R
H8B_2 H 0.2813 0.4136 0.4973 0.074 Uiso 1 1 calc R
H8C_2 H 0.1683 0.4807 0.5176 0.074 Uiso 1 1 calc R
C9_2 C 0.4065(2) 0.69844(13) 0.36758(7) 0.0296(4) Uani 1 1 d .
H9A_2 H 0.4273 0.7353 0.4001 0.044 Uiso 1 1 calc R
H9B_2 H 0.3622 0.7353 0.3378 0.044 Uiso 1 1 calc R
H9C_2 H 0.4936 0.6730 0.3571 0.044 Uiso 1 1 calc R
B2 B 0.43975(18) 0.53237(12) 0.17533(7) 0.0164(4) Uani 1 1 d .
C1_3 C 0.53134(16) 0.61524(10) 0.15768(6) 0.0174(3) Uani 1 1 d .
C2_3 C 0.59261(16) 0.67881(11) 0.19528(7) 0.0195(3) Uani 1 1 d .
C3_3 C 0.68166(17) 0.74591(11) 0.17989(7) 0.0214(4) Uani 1 1 d .
H3_3 H 0.7234 0.7857 0.2068 0.026 Uiso 1 1 calc R
C4_3 C 0.71075(18) 0.75621(11) 0.12682(7) 0.0239(4) Uani 1 1 d .
C5_3 C 0.64739(18) 0.69635(12) 0.08904(7) 0.0241(4) Uani 1 1 d .
H5_3 H 0.6625 0.7033 0.0520 0.029 Uiso 1 1 calc R
C6_3 C 0.56288(17) 0.62667(11) 0.10303(7) 0.0203(3) Uani 1 1 d .
C7_3 C 0.56627(19) 0.67909(12) 0.25407(7) 0.0268(4) Uani 1 1 d .
H7A_3 H 0.6250 0.6337 0.2738 0.040 Uiso 1 1 calc R
H7B_3 H 0.4674 0.6658 0.2569 0.040 Uiso 1 1 calc R
H7C_3 H 0.5892 0.7379 0.2698 0.040 Uiso 1 1 calc R
C8_3 C 0.8074(2) 0.82842(13) 0.11036(8) 0.0350(5) Uani 1 1 d .
H8A_3 H 0.8265 0.8710 0.1403 0.053 Uiso 1 1 calc R
H8B_3 H 0.7630 0.8595 0.0782 0.053 Uiso 1 1 calc R
H8C_3 H 0.8956 0.8016 0.1020 0.053 Uiso 1 1 calc R
C9_3 C 0.5068(2) 0.56709(12) 0.05634(7) 0.0269(4) Uani 1 1 d .
H9A_3 H 0.5245 0.5949 0.0219 0.040 Uiso 1 1 calc R
H9B_3 H 0.4058 0.5588 0.0570 0.040 Uiso 1 1 calc R
H9C_3 H 0.5539 0.5090 0.0599 0.040 Uiso 1 1 calc R
C1_4 C 0.48190(16) 0.43850(10) 0.15113(6) 0.0163(3) Uani 1 1 d .
C2_4 C 0.61388(17) 0.39994(11) 0.16861(6) 0.0180(3) Uani 1 1 d .
C3_4 C 0.65489(17) 0.32078(11) 0.14532(7) 0.0212(3) Uani 1 1 d .
H3_4 H 0.7444 0.2966 0.1572 0.025 Uiso 1 1 calc R
C4_4 C 0.56953(18) 0.27602(11) 0.10537(7) 0.0230(4) Uani 1 1 d .
C5_4 C 0.43965(18) 0.31296(11) 0.08880(7) 0.0220(4) Uani 1 1 d .
H5_4 H 0.3789 0.2831 0.0618 0.026 Uiso 1 1 calc R
C6_4 C 0.39553(17) 0.39254(11) 0.11050(6) 0.0189(3) Uani 1 1 d .
C7_4 C 0.71217(17) 0.44065(11) 0.21354(7) 0.0214(4) Uani 1 1 d .
H7A_4 H 0.6800 0.4261 0.2487 0.032 Uiso 1 1 calc R
H7B_4 H 0.7137 0.5056 0.2090 0.032 Uiso 1 1 calc R
H7C_4 H 0.8067 0.4168 0.2121 0.032 Uiso 1 1 calc R
C8_4 C 0.6140(2) 0.18970(12) 0.08125(8) 0.0334(4) Uani 1 1 d .
H8A_4 H 0.7094 0.1748 0.0968 0.050 Uiso 1 1 calc R
H8B_4 H 0.6117 0.1962 0.0418 0.050 Uiso 1 1 calc R
H8C_4 H 0.5499 0.1419 0.0895 0.050 Uiso 1 1 calc R
C9_4 C 0.25600(18) 0.42908(12) 0.08639(7) 0.0253(4) Uani 1 1 d .
H9A_4 H 0.2558 0.4351 0.0470 0.038 Uiso 1 1 calc R
H9B_4 H 0.2405 0.4877 0.1023 0.038 Uiso 1 1 calc R
H9C_4 H 0.1812 0.3882 0.0943 0.038 Uiso 1 1 calc R

loop_
_atom_site_aniso_label
_atom_site_aniso_U_11
_atom_site_aniso_U_22
_atom_site_aniso_U_33
_atom_site_aniso_U_23
_atom_site_aniso_U_13
_atom_site_aniso_U_12
B1 0.0181(9) 0.0160(8) 0.0163(9) -0.0003(7) 0.0008(7) -0.0014(7)
Cl1 0.0209(2) 0.01751(19) 0.0291(2) -0.00251(16) 0.00513(16) -0.00180(15)
Cl2 0.0227(2) 0.0237(2) 0.0184(2) 0.00206(15) 0.00173(15) 0.00455(16)
N1 0.0181(7) 0.0162(7) 0.0199(7) -0.0013(5) 0.0035(5) 0.0026(5)
N2 0.0228(7) 0.0174(7) 0.0183(7) -0.0026(5) 0.0037(5) 0.0018(5)
C1 0.0154(7) 0.0150(7) 0.0200(8) -0.0014(6) 0.0034(6) -0.0041(6)
C2 0.0229(9) 0.0218(8) 0.0257(9) -0.0036(7) 0.0050(7) 0.0068(7)
C3 0.0317(10) 0.0214(9) 0.0253(9) -0.0028(7) 0.0071(7) 0.0079(7)
C1_1 0.0177(8) 0.0179(8) 0.0181(8) 0.0019(6) 0.0019(6) 0.0037(6)
C2_1 0.0152(8) 0.0177(8) 0.0265(9) 0.0045(7) 0.0006(6) 0.0021(6)
C3_1 0.0179(8) 0.0276(9) 0.0248(9) 0.0111(7) 0.0019(7) -0.0010(7)
C4_1 0.0195(8) 0.0300(9) 0.0213(9) 0.0072(7) -0.0002(7) 0.0034(7)
C5_1 0.0174(8) 0.0227(8) 0.0232(9) 0.0006(7) -0.0018(7) 0.0006(7)
C6_1 0.0163(8) 0.0170(8) 0.0244(9) 0.0016(6) 0.0031(6) 0.0017(6)
C7_1 0.0205(8) 0.0198(8) 0.0318(10) 0.0027(7) 0.0017(7) -0.0026(7)
C8_1 0.0282(10) 0.0528(13) 0.0213(9) 0.0072(9) -0.0008(7) -0.0043(9)
C9_1 0.0192(8) 0.0239(9) 0.0261(9) -0.0002(7) 0.0043(7) -0.0031(7)
C1_2 0.0263(9) 0.0167(8) 0.0190(8) -0.0018(6) 0.0077(7) 0.0032(7)
C2_2 0.0297(9) 0.0187(8) 0.0267(9) -0.0053(7) 0.0118(7) 0.0009(7)
C3_2 0.0456(11) 0.0179(8) 0.0307(10) -0.0020(7) 0.0202(9) -0.0026(8)
C4_2 0.0582(13) 0.0210(9) 0.0218(9) -0.0005(7) 0.0126(9) 0.0048(9)
C5_2 0.0444(11) 0.0230(9) 0.0208(9) -0.0035(7) 0.0023(8) 0.0032(8)
C6_2 0.0304(9) 0.0199(8) 0.0205(8) -0.0033(7) 0.0065(7) 0.0020(7)
C7_2 0.0296(10) 0.0308(10) 0.0365(11) -0.0060(8) 0.0129(8) -0.0068(8)
C8_2 0.095(2) 0.0295(11) 0.0263(11) 0.0042(9) 0.0128(11) -0.0017(12)
C9_2 0.0364(10) 0.0302(10) 0.0222(9) -0.0050(7) 0.0029(8) -0.0076(8)
B2 0.0154(8) 0.0199(9) 0.0129(8) 0.0005(7) -0.0033(7) 0.0011(7)
C1_3 0.0160(8) 0.0166(8) 0.0194(8) 0.0005(6) 0.0014(6) 0.0024(6)
C2_3 0.0163(8) 0.0193(8) 0.0228(8) 0.0004(6) 0.0014(6) 0.0016(6)
C3_3 0.0175(8) 0.0175(8) 0.0286(9) -0.0015(7) -0.0009(7) -0.0005(6)
C4_3 0.0205(8) 0.0192(8) 0.0322(10) 0.0055(7) 0.0038(7) 0.0005(7)
C5_3 0.0262(9) 0.0241(9) 0.0226(9) 0.0056(7) 0.0062(7) 0.0016(7)
C6_3 0.0212(8) 0.0193(8) 0.0205(8) 0.0011(6) 0.0026(6) 0.0022(6)
C7_3 0.0286(9) 0.0292(9) 0.0224(9) -0.0063(7) 0.0021(7) -0.0097(8)
C8_3 0.0344(10) 0.0319(10) 0.0392(11) 0.0086(9) 0.0059(9) -0.0104(8)
C9_3 0.0391(11) 0.0239(9) 0.0182(8) 0.0011(7) 0.0055(7) -0.0043(8)
C1_4 0.0178(8) 0.0165(8) 0.0153(7) 0.0028(6) 0.0058(6) -0.0001(6)
C2_4 0.0180(8) 0.0181(8) 0.0189(8) 0.0048(6) 0.0073(6) -0.0006(6)
C3_4 0.0199(8) 0.0199(8) 0.0256(9) 0.0059(7) 0.0103(7) 0.0037(6)
C4_4 0.0306(9) 0.0168(8) 0.0246(9) 0.0018(7) 0.0166(7) -0.0018(7)
C5_4 0.0299(9) 0.0196(8) 0.0175(8) -0.0012(6) 0.0075(7) -0.0068(7)
C6_4 0.0211(8) 0.0195(8) 0.0167(8) 0.0010(6) 0.0052(6) -0.0024(6)
C7_4 0.0161(8) 0.0239(9) 0.0241(9) 0.0045(7) 0.0018(7) 0.0011(6)
C8_4 0.0428(11) 0.0210(9) 0.0403(11) -0.0039(8) 0.0217(9) 0.0003(8)
C9_4 0.0242(9) 0.0287(9) 0.0220(9) -0.0037(7) -0.0018(7) -0.0018(7)

loop_
_atom_type_symbol
_atom_type_description
_atom_type_scat_dispersion_real
_atom_type_scat_dispersion_imag
_atom_type_scat_source
C C 0.0033 0.0016 'International Tables Vol C Tables 4.2.6.8 and 6.1.1.4'
H H 0.0000 0.0000 'International Tables Vol C Tables 4.2.6.8 and 6.1.1.4'
B B 0.0013 0.0007 'International Tables Vol C Tables 4.2.6.8 and 6.1.1.4'
N N 0.0061 0.0033 'International Tables Vol C Tables 4.2.6.8 and 6.1.1.4'
Cl Cl 0.1484 0.1585 'International Tables Vol C Tables 4.2.6.8 and 6.1.1.4'

loop_
_geom_angle_atom_site_label_1
_geom_angle_atom_site_label_2
_geom_angle_atom_site_label_3
_geom_angle
C1 B1 B2 124.16(13)
C1 B1 Cl1 103.70(11)
B2 B1 Cl1 112.50(11)
C1 B1 Cl2 110.18(11)
B2 B1 Cl2 101.17(10)
Cl1 B1 Cl2 103.47(9)
C1 N1 C1_1 129.56(13)
C1 N1 C2 113.15(13)
C1_1 N1 C2 117.29(13)
C1 N2 C1_2 131.37(14)
C1 N2 C3 112.31(13)
C1_2 N2 C3 114.88(13)
N1 C1 N2 108.54(14)
N1 C1 B1 123.21(14)
N2 C1 B1 128.25(14)
N1 C2 C3 102.62(13)
N1 C2 H2A 111.2
C3 C2 H2A 111.2
N1 C2 H2B 111.2
C3 C2 H2B 111.2
H2A C2 H2B 109.2
N2 C3 C2 103.20(13)
N2 C3 H3A 111.1
C2 C3 H3A 111.1
N2 C3 H3B 111.1
C2 C3 H3B 111.1
H3A C3 H3B 109.1
C2_1 C1_1 C6_1 121.45(15)
C2_1 C1_1 N1 118.62(14)
C6_1 C1_1 N1 119.31(14)
C3_1 C2_1 C1_1 117.81(15)
C3_1 C2_1 C7_1 120.16(15)
C1_1 C2_1 C7_1 121.91(15)
C2_1 C3_1 C4_1 122.03(16)
C2_1 C3_1 H3_1 119.0
C4_1 C3_1 H3_1 119.0
C5_1 C4_1 C3_1 118.23(16)
C5_1 C4_1 C8_1 121.05(16)
C3_1 C4_1 C8_1 120.70(16)
C6_1 C5_1 C4_1 121.82(16)
C6_1 C5_1 H5_1 119.1
C4_1 C5_1 H5_1 119.1
C5_1 C6_1 C1_1 117.97(15)
C5_1 C6_1 C9_1 119.96(15)
C1_1 C6_1 C9_1 122.07(15)
C2_1 C7_1 H7A_1 109.5
C2_1 C7_1 H7B_1 109.5
H7A_1 C7_1 H7B_1 109.5
C2_1 C7_1 H7C_1 109.5
H7A_1 C7_1 H7C_1 109.5
H7B_1 C7_1 H7C_1 109.5
C4_1 C8_1 H8A_1 109.5
C4_1 C8_1 H8B_1 109.5
H8A_1 C8_1 H8B_1 109.5
C4_1 C8_1 H8C_1 109.5
H8A_1 C8_1 H8C_1 109.5
H8B_1 C8_1 H8C_1 109.5
C6_1 C9_1 H9A_1 109.5
C6_1 C9_1 H9B_1 109.5
H9A_1 C9_1 H9B_1 109.5
C6_1 C9_1 H9C_1 109.5
H9A_1 C9_1 H9C_1 109.5
H9B_1 C9_1 H9C_1 109.5
C6_2 C1_2 C2_2 121.27(16)
C6_2 C1_2 N2 119.28(15)
C2_2 C1_2 N2 118.79(15)
C3_2 C2_2 C1_2 117.71(17)
C3_2 C2_2 C7_2 119.79(17)
C1_2 C2_2 C7_2 122.48(16)
C4_2 C3_2 C2_2 122.39(17)
C4_2 C3_2 H3_2 118.8
C2_2 C3_2 H3_2 118.8
C5_2 C4_2 C3_2 118.02(17)
C5_2 C4_2 C8_2 121.01(19)
C3_2 C4_2 C8_2 120.97(19)
C4_2 C5_2 C6_2 121.94(18)
C4_2 C5_2 H5_2 119.0
C6_2 C5_2 H5_2 119.0
C5_2 C6_2 C1_2 118.46(17)
C5_2 C6_2 C9_2 118.71(16)
C1_2 C6_2 C9_2 122.83(15)
C2_2 C7_2 H7A_2 109.5
C2_2 C7_2 H7B_2 109.5
H7A_2 C7_2 H7B_2 109.5
C2_2 C7_2 H7C_2 109.5
H7A_2 C7_2 H7C_2 109.5
H7B_2 C7_2 H7C_2 109.5
C4_2 C8_2 H8A_2 109.5
C4_2 C8_2 H8B_2 109.5
H8A_2 C8_2 H8B_2 109.5
C4_2 C8_2 H8C_2 109.5
H8A_2 C8_2 H8C_2 109.5
H8B_2 C8_2 H8C_2 109.5
C6_2 C9_2 H9A_2 109.5
C6_2 C9_2 H9B_2 109.5
H9A_2 C9_2 H9B_2 109.5
C6_2 C9_2 H9C_2 109.5
H9A_2 C9_2 H9C_2 109.5
H9B_2 C9_2 H9C_2 109.5
C1_4 B2 C1_3 114.16(13)
C1_4 B2 B1 114.20(13)
C1_3 B2 B1 131.06(14)
C2_3 C1_3 C6_3 115.26(14)
C2_3 C1_3 B2 122.78(14)
C6_3 C1_3 B2 121.87(14)
C3_3 C2_3 C1_3 121.84(15)
C3_3 C2_3 C7_3 115.68(15)
C1_3 C2_3 C7_3 122.48(15)
C4_3 C3_3 C2_3 122.13(16)
C4_3 C3_3 H3_3 118.9
C2_3 C3_3 H3_3 118.9
C3_3 C4_3 C5_3 116.73(15)
C3_3 C4_3 C8_3 122.02(16)
C5_3 C4_3 C8_3 121.25(16)
C4_3 C5_3 C6_3 122.89(16)
C4_3 C5_3 H5_3 118.6
C6_3 C5_3 H5_3 118.6
C5_3 C6_3 C1_3 121.05(15)
C5_3 C6_3 C9_3 114.97(15)
C1_3 C6_3 C9_3 123.97(15)
C2_3 C7_3 H7A_3 109.5
C2_3 C7_3 H7B_3 109.5
H7A_3 C7_3 H7B_3 109.5
C2_3 C7_3 H7C_3 109.5
H7A_3 C7_3 H7C_3 109.5
H7B_3 C7_3 H7C_3 109.5
C4_3 C8_3 H8A_3 109.5
C4_3 C8_3 H8B_3 109.5
H8A_3 C8_3 H8B_3 109.5
C4_3 C8_3 H8C_3 109.5
H8A_3 C8_3 H8C_3 109.5
H8B_3 C8_3 H8C_3 109.5
C6_3 C9_3 H9A_3 109.5
C6_3 C9_3 H9B_3 109.5
H9A_3 C9_3 H9B_3 109.5
C6_3 C9_3 H9C_3 109.5
H9A_3 C9_3 H9C_3 109.5
H9B_3 C9_3 H9C_3 109.5
C6_4 C1_4 C2_4 117.10(14)
C6_4 C1_4 B2 122.92(14)
C2_4 C1_4 B2 119.92(14)
C3_4 C2_4 C1_4 120.25(15)
C3_4 C2_4 C7_4 117.85(14)
C1_4 C2_4 C7_4 121.87(14)
C4_4 C3_4 C2_4 122.33(15)
C4_4 C3_4 H3_4 118.8
C2_4 C3_4 H3_4 118.8
C5_4 C4_4 C3_4 117.48(15)
C5_4 C4_4 C8_4 120.71(17)
C3_4 C4_4 C8_4 121.80(17)
C4_4 C5_4 C6_4 121.98(16)
C4_4 C5_4 H5_4 119.0
C6_4 C5_4 H5_4 119.0
C5_4 C6_4 C1_4 120.85(15)
C5_4 C6_4 C9_4 116.89(15)
C1_4 C6_4 C9_4 122.17(15)
C2_4 C7_4 H7A_4 109.5
C2_4 C7_4 H7B_4 109.5
H7A_4 C7_4 H7B_4 109.5
C2_4 C7_4 H7C_4 109.5
H7A_4 C7_4 H7C_4 109.5
H7B_4 C7_4 H7C_4 109.5
C4_4 C8_4 H8A_4 109.5
C4_4 C8_4 H8B_4 109.5
H8A_4 C8_4 H8B_4 109.5
C4_4 C8_4 H8C_4 109.5
H8A_4 C8_4 H8C_4 109.5
H8B_4 C8_4 H8C_4 109.5
C6_4 C9_4 H9A_4 109.5
C6_4 C9_4 H9B_4 109.5
H9A_4 C9_4 H9B_4 109.5
C6_4 C9_4 H9C_4 109.5
H9A_4 C9_4 H9C_4 109.5
H9B_4 C9_4 H9C_4 109.5

loop_
_geom_bond_atom_site_label_1
_geom_bond_atom_site_label_2
_geom_bond_distance
B1 C1 1.653(2)
B1 B2 1.774(3)
B1 Cl1 1.8991(18)
B1 Cl2 1.9059(18)
N1 C1 1.338(2)
N1 C1_1 1.438(2)
N1 C2 1.477(2)
N2 C1 1.345(2)
N2 C1_2 1.446(2)
N2 C3 1.481(2)
C2 C3 1.515(2)
C2 H2A 0.9900
C2 H2B 0.9900
C3 H3A 0.9900
C3 H3B 0.9900
C1_1 C2_1 1.399(2)
C1_1 C6_1 1.402(2)
C2_1 C3_1 1.389(2)
C2_1 C7_1 1.505(2)
C3_1 C4_1 1.392(2)
C3_1 H3_1 0.9500
C4_1 C5_1 1.391(2)
C4_1 C8_1 1.508(2)
C5_1 C6_1 1.391(2)
C5_1 H5_1 0.9500
C6_1 C9_1 1.506(2)
C7_1 H7A_1 0.9800
C7_1 H7B_1 0.9800
C7_1 H7C_1 0.9800
C8_1 H8A_1 0.9800
C8_1 H8B_1 0.9800
C8_1 H8C_1 0.9800
C9_1 H9A_1 0.9800
C9_1 H9B_1 0.9800
C9_1 H9C_1 0.9800
C1_2 C6_2 1.394(2)
C1_2 C2_2 1.402(2)
C2_2 C3_2 1.393(3)
C2_2 C7_2 1.500(3)
C3_2 C4_2 1.390(3)
C3_2 H3_2 0.9500
C4_2 C5_2 1.385(3)
C4_2 C8_2 1.511(3)
C5_2 C6_2 1.393(2)
C5_2 H5_2 0.9500
C6_2 C9_2 1.501(2)
C7_2 H7A_2 0.9800
C7_2 H7B_2 0.9800
C7_2 H7C_2 0.9800
C8_2 H8A_2 0.9800
C8_2 H8B_2 0.9800
C8_2 H8C_2 0.9800
C9_2 H9A_2 0.9800
C9_2 H9B_2 0.9800
C9_2 H9C_2 0.9800
B2 C1_4 1.599(2)
B2 C1_3 1.610(2)
C1_3 C2_3 1.415(2)
C1_3 C6_3 1.429(2)
C2_3 C3_3 1.400(2)
C2_3 C7_3 1.505(2)
C3_3 C4_3 1.382(2)
C3_3 H3_3 0.9500
C4_3 C5_3 1.388(3)
C4_3 C8_3 1.511(2)
C5_3 C6_3 1.389(2)
C5_3 H5_3 0.9500
C6_3 C9_3 1.513(2)
C7_3 H7A_3 0.9800
C7_3 H7B_3 0.9800
C7_3 H7C_3 0.9800
C8_3 H8A_3 0.9800
C8_3 H8B_3 0.9800
C8_3 H8C_3 0.9800
C9_3 H9A_3 0.9800
C9_3 H9B_3 0.9800
C9_3 H9C_3 0.9800
C1_4 C6_4 1.412(2)
C1_4 C2_4 1.418(2)
C2_4 C3_4 1.395(2)
C2_4 C7_4 1.508(2)
C3_4 C4_4 1.388(2)
C3_4 H3_4 0.9500
C4_4 C5_4 1.386(2)
C4_4 C8_4 1.506(2)
C5_4 C6_4 1.393(2)
C5_4 H5_4 0.9500
C6_4 C9_4 1.510(2)
C7_4 H7A_4 0.9800
C7_4 H7B_4 0.9800
C7_4 H7C_4 0.9800
C8_4 H8A_4 0.9800
C8_4 H8B_4 0.9800
C8_4 H8C_4 0.9800
C9_4 H9A_4 0.9800
C9_4 H9B_4 0.9800
C9_4 H9C_4 0.9800

loop_
_geom_torsion_atom_site_label_1
_geom_torsion_atom_site_label_2
_geom_torsion_atom_site_label_3
_geom_torsion_atom_site_label_4
_geom_torsion
C1_1 N1 C1 N2 -178.07(15)
C2 N1 C1 N2 1.60(18)
C1_1 N1 C1 B1 1.7(2)
C2 N1 C1 B1 -178.62(14)
C1_2 N2 C1 N1 166.61(16)
C3 N2 C1 N1 1.29(18)
C1_2 N2 C1 B1 -13.2(3)
C3 N2 C1 B1 -178.48(15)
B2 B1 C1 N1 43.7(2)
Cl1 B1 C1 N1 -86.21(16)
Cl2 B1 C1 N1 163.61(12)
B2 B1 C1 N2 -136.57(16)
Cl1 B1 C1 N2 93.53(16)
Cl2 B1 C1 N2 -16.7(2)
C1 N1 C2 C3 -3.62(18)
C1_1 N1 C2 C3 176.09(14)
C1 N2 C3 C2 -3.43(18)
C1_2 N2 C3 C2 -171.33(14)
N1 C2 C3 N2 3.92(17)
C1 N1 C1_1 C2_1 -99.2(2)
C2 N1 C1_1 C2_1 81.16(18)
C1 N1 C1_1 C6_1 89.7(2)
C2 N1 C1_1 C6_1 -89.93(18)
C6_1 C1_1 C2_1 C3_1 -9.1(2)
N1 C1_1 C2_1 C3_1 179.99(14)
C6_1 C1_1 C2_1 C7_1 166.99(15)
N1 C1_1 C2_1 C7_1 -3.9(2)
C1_1 C2_1 C3_1 C4_1 3.4(2)
C7_1 C2_1 C3_1 C4_1 -172.79(16)
C2_1 C3_1 C4_1 C5_1 3.6(3)
C2_1 C3_1 C4_1 C8_1 -174.57(17)
C3_1 C4_1 C5_1 C6_1 -5.1(3)
C8_1 C4_1 C5_1 C6_1 172.99(16)
C4_1 C5_1 C6_1 C1_1 -0.3(2)
C4_1 C5_1 C6_1 C9_1 178.71(16)
C2_1 C1_1 C6_1 C5_1 7.6(2)
N1 C1_1 C6_1 C5_1 178.47(14)
C2_1 C1_1 C6_1 C9_1 -171.38(15)
N1 C1_1 C6_1 C9_1 -0.6(2)
C1 N2 C1_2 C6_2 107.8(2)
C3 N2 C1_2 C6_2 -87.20(19)
C1 N2 C1_2 C2_2 -81.5(2)
C3 N2 C1_2 C2_2 83.57(19)
C6_2 C1_2 C2_2 C3_2 -4.5(2)
N2 C1_2 C2_2 C3_2 -175.09(15)
C6_2 C1_2 C2_2 C7_2 174.14(16)
N2 C1_2 C2_2 C7_2 3.6(2)
C1_2 C2_2 C3_2 C4_2 0.7(3)
C7_2 C2_2 C3_2 C4_2 -178.03(17)
C2_2 C3_2 C4_2 C5_2 2.6(3)
C2_2 C3_2 C4_2 C8_2 -177.46(19)
C3_2 C4_2 C5_2 C6_2 -2.2(3)
C8_2 C4_2 C5_2 C6_2 177.86(19)
C4_2 C5_2 C6_2 C1_2 -1.4(3)
C4_2 C5_2 C6_2 C9_2 179.40(17)
C2_2 C1_2 C6_2 C5_2 4.9(3)
N2 C1_2 C6_2 C5_2 175.44(15)
C2_2 C1_2 C6_2 C9_2 -175.97(16)
N2 C1_2 C6_2 C9_2 -5.4(2)
C1 B1 B2 C1_4 -157.35(14)
Cl1 B1 B2 C1_4 -31.13(16)
Cl2 B1 B2 C1_4 78.67(13)
C1 B1 B2 C1_3 32.0(2)
Cl1 B1 B2 C1_3 158.24(13)
Cl2 B1 B2 C1_3 -91.96(17)
C1_4 B2 C1_3 C2_3 -132.03(15)
B1 B2 C1_3 C2_3 38.6(2)
C1_4 B2 C1_3 C6_3 44.4(2)
B1 B2 C1_3 C6_3 -145.00(16)
C6_3 C1_3 C2_3 C3_3 -2.2(2)
B2 C1_3 C2_3 C3_3 174.44(15)
C6_3 C1_3 C2_3 C7_3 177.60(15)
B2 C1_3 C2_3 C7_3 -5.8(2)
C1_3 C2_3 C3_3 C4_3 2.5(2)
C7_3 C2_3 C3_3 C4_3 -177.26(16)
C2_3 C3_3 C4_3 C5_3 -0.1(2)
C2_3 C3_3 C4_3 C8_3 -179.71(16)
C3_3 C4_3 C5_3 C6_3 -2.5(3)
C8_3 C4_3 C5_3 C6_3 177.06(17)
C4_3 C5_3 C6_3 C1_3 2.8(3)
C4_3 C5_3 C6_3 C9_3 -178.31(16)
C2_3 C1_3 C6_3 C5_3 -0.4(2)
B2 C1_3 C6_3 C5_3 -177.04(15)
C2_3 C1_3 C6_3 C9_3 -179.16(15)
B2 C1_3 C6_3 C9_3 4.2(2)
C1_3 B2 C1_4 C6_4 -109.58(17)
B1 B2 C1_4 C6_4 78.15(18)
C1_3 B2 C1_4 C2_4 67.44(18)
B1 B2 C1_4 C2_4 -104.83(16)
C6_4 C1_4 C2_4 C3_4 1.1(2)
B2 C1_4 C2_4 C3_4 -176.13(14)
C6_4 C1_4 C2_4 C7_4 -177.11(14)
B2 C1_4 C2_4 C7_4 5.7(2)
C1_4 C2_4 C3_4 C4_4 -1.0(2)
C7_4 C2_4 C3_4 C4_4 177.20(15)
C2_4 C3_4 C4_4 C5_4 0.1(2)
C2_4 C3_4 C4_4 C8_4 -178.89(15)
C3_4 C4_4 C5_4 C6_4 0.8(2)
C8_4 C4_4 C5_4 C6_4 179.80(15)
C4_4 C5_4 C6_4 C1_4 -0.8(2)
C4_4 C5_4 C6_4 C9_4 175.97(15)
C2_4 C1_4 C6_4 C5_4 -0.2(2)
B2 C1_4 C6_4 C5_4 176.90(15)
C2_4 C1_4 C6_4 C9_4 -176.74(15)
B2 C1_4 C6_4 C9_4 0.4(2)

loop_
_cod_related_entry_id
_cod_related_entry_database
_cod_related_entry_code
1 ChemSpider 30660286
